data_2236132
loop_
_publ_author_name
'Kannan, V.'
'Sugumar, P.'
'Brahadeeswaran, S.'
'Ponnuswamy, M. N.'

_publ_section_title
;
 2-Amino-5-chloropyridinium 4-aminobenzoate
;
_journal_coeditor_code BT6844
_journal_issue 11
_journal_name_full 'Acta Crystallographica Section E'
_journal_page_first o3187
_journal_paper_doi 10.1107/S1600536812043085
_journal_volume 68
_journal_year 2012
_chemical_formula_iupac 'C5 H6 Cl N2 +, C7 H6 N O2 -'
_chemical_formula_moiety 'C5 H6 Cl N2 +, C7 H6 N O2 -'
_chemical_formula_sum 'C12 H12 Cl N3 O2'
_chemical_formula_weight 265.70
_chemical_name_systematic
;
2-Amino-5-chloropyridinium 4-aminobenzoate
;
_space_group_IT_number 14
_symmetry_cell_setting monoclinic
_symmetry_space_group_name_Hall '-P 2yn'
_symmetry_space_group_name_H-M 'P 1 21/n 1'
_atom_sites_solution_hydrogens geom
_atom_sites_solution_primary direct
_atom_sites_solution_secondary difmap
_audit_creation_method SHELXL-97
_cell_angle_alpha 90.00
_cell_angle_beta 92.7960(10)
_cell_angle_gamma 90.00
_cell_formula_units_Z 4
_cell_length_a 6.9879(4)
_cell_length_b 22.0074(13)
_cell_length_c 8.0554(5)
_cell_measurement_reflns_used 2642
_cell_measurement_temperature 293(2)
_cell_measurement_theta_max 28.36
_cell_measurement_theta_min 1.85
_cell_volume 1237.33(13)
_computing_cell_refinement 'SAINT (Bruker, 2008)'
_computing_data_collection 'APEX2 (Bruker, 2008)'
_computing_data_reduction 'SAINT (Bruker, 2008)'
_computing_molecular_graphics 'ORTEP-3 (Farrugia, 1997)'
_computing_publication_material 'SHELXL97 (Sheldrick, 2008) and PLATON (Spek, 2009)'
_computing_structure_refinement 'SHELXL97 (Sheldrick, 2008)'
_computing_structure_solution 'SHELXS97 (Sheldrick, 2008)'
_diffrn_ambient_temperature 293(2)
_diffrn_measured_fraction_theta_full 0.997
_diffrn_measured_fraction_theta_max 0.997
_diffrn_measurement_device_type 'Bruker APEXII area-detector'
_diffrn_measurement_method '\w scan'
_diffrn_radiation_monochromator graphite
_diffrn_radiation_source 'fine-focus sealed tube'
_diffrn_radiation_type MoK\a
_diffrn_radiation_wavelength 0.71073
_diffrn_reflns_av_R_equivalents 0.0214
_diffrn_reflns_av_sigmaI/netI 0.0154
_diffrn_reflns_limit_h_max 9
_diffrn_reflns_limit_h_min -9
_diffrn_reflns_limit_k_max 29
_diffrn_reflns_limit_k_min -29
_diffrn_reflns_limit_l_max 10
_diffrn_reflns_limit_l_min -10
_diffrn_reflns_number 12108
_diffrn_reflns_theta_full 28.36
_diffrn_reflns_theta_max 28.36
_diffrn_reflns_theta_min 1.85
_exptl_absorpt_coefficient_mu 0.306
_exptl_absorpt_correction_T_max 0.946
_exptl_absorpt_correction_T_min 0.941
_exptl_absorpt_correction_type multi-scan
_exptl_absorpt_process_details '(SADABS; Bruker, 2008)'
_exptl_crystal_colour 'White Crystalline'
_exptl_crystal_density_diffrn 1.426
_exptl_crystal_density_method 'not measured'
_exptl_crystal_description Block
_exptl_crystal_F_000 552
_exptl_crystal_size_max 0.20
_exptl_crystal_size_mid 0.19
_exptl_crystal_size_min 0.18
_refine_diff_density_max 0.204
_refine_diff_density_min -0.311
_refine_ls_extinction_method none
_refine_ls_goodness_of_fit_ref 1.037
_refine_ls_hydrogen_treatment mixed
_refine_ls_matrix_type full
_refine_ls_number_parameters 179
_refine_ls_number_reflns 3086
_refine_ls_number_restraints 0
_refine_ls_restrained_S_all 1.037
_refine_ls_R_factor_all 0.0458
_refine_ls_R_factor_gt 0.0383
_refine_ls_shift/su_max 0.001
_refine_ls_shift/su_mean 0.000
_refine_ls_structure_factor_coef Fsqd
_refine_ls_weighting_details 'calc w=1/[\s^2^(Fo^2^)+(0.0572P)^2^+0.3359P] where P=(Fo^2^+2Fc^2^)/3'
_refine_ls_weighting_scheme calc
_refine_ls_wR_factor_gt 0.1058
_refine_ls_wR_factor_ref 0.1121
_reflns_number_gt 2642
_reflns_number_total 3086
_reflns_threshold_expression I>2\s(I)
_cod_data_source_file bt6844.cif
_cod_data_source_block I
_cod_original_sg_symbol_H-M 'P 21/n'
_cod_database_code 2236132
_cod_database_fobs_code 2236132

loop_
_symmetry_equiv_pos_as_xyz
'x, y, z'
'-x+1/2, y+1/2, -z+1/2'
'-x, -y, -z'
'x-1/2, -y-1/2, z-1/2'

loop_
_atom_site_type_symbol
_atom_site_label
_atom_site_fract_x
_atom_site_fract_y
_atom_site_fract_z
_atom_site_U_iso_or_equiv
_atom_site_adp_type
_atom_site_calc_flag
_atom_site_refinement_flags
_atom_site_occupancy
_atom_site_symmetry_multiplicity
C C2 0.3159(2) 0.04218(6) 0.77668(17) 0.0407(3) Uani d . 1 1
C C3 0.3355(2) 0.09763(7) 0.6908(2) 0.0479(3) Uani d . 1 1
H H3 0.2372 0.1261 0.6889 0.057 Uiso calc R 1 1
C C4 0.4987(2) 0.10919(7) 0.61093(19) 0.0486(4) Uani d . 1 1
H H4 0.5133 0.1460 0.5563 0.058 Uiso calc R 1 1
C C5 0.6448(2) 0.06560(7) 0.61107(17) 0.0431(3) Uani d . 1 1
C C6 0.6216(2) 0.01208(6) 0.69117(17) 0.0406(3) Uani d . 1 1
H H6 0.7173 -0.0173 0.6911 0.049 Uiso calc R 1 1
C C7 0.71327(19) 0.12257(6) 1.01810(16) 0.0359(3) Uani d . 1 1
C C8 0.71041(18) 0.18462(6) 0.94334(16) 0.0346(3) Uani d . 1 1
C C9 0.87870(19) 0.21125(6) 0.89231(17) 0.0389(3) Uani d . 1 1
H H9 0.9937 0.1902 0.9066 0.047 Uiso calc R 1 1
C C10 0.87784(19) 0.26832(6) 0.82089(17) 0.0407(3) Uani d . 1 1
H H10 0.9923 0.2854 0.7895 0.049 Uiso calc R 1 1
C C11 0.70654(19) 0.30071(6) 0.79533(16) 0.0371(3) Uani d . 1 1
C C12 0.5373(2) 0.27406(6) 0.84646(18) 0.0412(3) Uani d . 1 1
H H12 0.4219 0.2948 0.8311 0.049 Uiso calc R 1 1
C C13 0.54024(19) 0.21735(6) 0.91937(17) 0.0390(3) Uani d . 1 1
H H13 0.4264 0.2006 0.9533 0.047 Uiso calc R 1 1
N N1 0.45860(17) 0.00142(5) 0.77144(14) 0.0385(3) Uani d . 1 1
H H1 0.4461 -0.0329 0.8210 0.046 Uiso calc R 1 1
N N2 0.1643(2) 0.02799(7) 0.86228(19) 0.0545(4) Uani d . 1 1
N N3 0.7058(2) 0.35808(6) 0.72634(18) 0.0477(3) Uani d . 1 1
O O1 0.86491(14) 0.09238(5) 1.02101(14) 0.0471(3) Uani d . 1 1
O O2 0.55877(14) 0.10303(4) 1.07566(14) 0.0483(3) Uani d . 1 1
Cl Cl1 0.85224(7) 0.07952(2) 0.50832(6) 0.06516(16) Uani d . 1 1
H H3A 0.598(3) 0.3696(9) 0.680(2) 0.049(5) Uiso d . 1 1
H H2A 0.155(3) -0.0086(11) 0.909(2) 0.067(6) Uiso d . 1 1
H H2B 0.078(3) 0.0551(10) 0.877(3) 0.069(6) Uiso d . 1 1
H H3B 0.808(3) 0.3657(9) 0.676(3) 0.062(5) Uiso d . 1 1

loop_
_atom_site_aniso_label
_atom_site_aniso_U_11
_atom_site_aniso_U_22
_atom_site_aniso_U_33
_atom_site_aniso_U_12
_atom_site_aniso_U_13
_atom_site_aniso_U_23
C2 0.0455(7) 0.0342(6) 0.0423(7) 0.0007(5) 0.0014(5) -0.0021(5)
C3 0.0525(8) 0.0348(7) 0.0557(8) 0.0043(6) -0.0035(7) 0.0047(6)
C4 0.0605(9) 0.0358(7) 0.0488(8) -0.0081(6) -0.0060(7) 0.0091(6)
C5 0.0458(7) 0.0437(7) 0.0395(7) -0.0108(6) -0.0008(5) 0.0013(6)
C6 0.0414(7) 0.0371(7) 0.0432(7) -0.0019(5) 0.0007(5) -0.0009(5)
C7 0.0370(6) 0.0310(6) 0.0397(6) 0.0004(5) 0.0026(5) -0.0017(5)
C8 0.0366(6) 0.0310(6) 0.0364(6) -0.0006(5) 0.0032(5) -0.0013(5)
C9 0.0330(6) 0.0389(7) 0.0447(7) 0.0017(5) 0.0026(5) 0.0013(5)
C10 0.0349(6) 0.0418(7) 0.0457(7) -0.0061(5) 0.0048(5) 0.0027(6)
C11 0.0417(7) 0.0319(6) 0.0377(6) -0.0027(5) 0.0014(5) -0.0015(5)
C12 0.0366(7) 0.0360(6) 0.0512(8) 0.0044(5) 0.0050(6) 0.0026(6)
C13 0.0346(6) 0.0359(6) 0.0470(7) -0.0019(5) 0.0071(5) 0.0008(5)
N1 0.0444(6) 0.0297(5) 0.0414(6) -0.0003(4) 0.0041(5) 0.0025(4)
N2 0.0529(8) 0.0424(7) 0.0698(9) 0.0093(6) 0.0199(7) 0.0069(6)
N3 0.0450(7) 0.0381(6) 0.0600(8) -0.0030(5) 0.0026(6) 0.0104(6)
O1 0.0389(5) 0.0374(5) 0.0654(7) 0.0055(4) 0.0072(5) 0.0045(4)
O2 0.0403(5) 0.0372(5) 0.0686(7) 0.0042(4) 0.0144(5) 0.0137(5)
Cl1 0.0575(3) 0.0704(3) 0.0685(3) -0.0175(2) 0.0128(2) 0.0112(2)

loop_
_atom_type_symbol
_atom_type_description
_atom_type_scat_dispersion_real
_atom_type_scat_dispersion_imag
_atom_type_scat_source
C C 0.0033 0.0016 'International Tables Vol C Tables 4.2.6.8 and 6.1.1.4'
H H 0.0000 0.0000 'International Tables Vol C Tables 4.2.6.8 and 6.1.1.4'
N N 0.0061 0.0033 'International Tables Vol C Tables 4.2.6.8 and 6.1.1.4'
O O 0.0106 0.0060 'International Tables Vol C Tables 4.2.6.8 and 6.1.1.4'
Cl Cl 0.1484 0.1585 'International Tables Vol C Tables 4.2.6.8 and 6.1.1.4'

loop_
_geom_angle_atom_site_label_1
_geom_angle_atom_site_label_2
_geom_angle_atom_site_label_3
_geom_angle
N2 C2 N1 118.11(13)
N2 C2 C3 123.76(14)
N1 C2 C3 118.14(13)
C4 C3 C2 119.78(14)
C4 C3 H3 120.1
C2 C3 H3 120.1
C3 C4 C5 119.95(13)
C3 C4 H4 120.0
C5 C4 H4 120.0
C6 C5 C4 119.40(14)
C6 C5 Cl1 120.23(12)
C4 C5 Cl1 120.37(11)
C5 C6 N1 119.95(13)
C5 C6 H6 120.0
N1 C6 H6 120.0
O1 C7 O2 123.22(12)
O1 C7 C8 119.25(12)
O2 C7 C8 117.53(11)
C9 C8 C13 117.89(12)
C9 C8 C7 120.59(12)
C13 C8 C7 121.51(12)
C10 C9 C8 121.23(12)
C10 C9 H9 119.4
C8 C9 H9 119.4
C9 C10 C11 120.70(12)
C9 C10 H10 119.6
C11 C10 H10 119.6
N3 C11 C10 120.77(13)
N3 C11 C12 121.04(13)
C10 C11 C12 118.16(12)
C13 C12 C11 120.62(12)
C13 C12 H12 119.7
C11 C12 H12 119.7
C12 C13 C8 121.38(12)
C12 C13 H13 119.3
C8 C13 H13 119.3
C2 N1 C6 122.74(12)
C2 N1 H1 118.6
C6 N1 H1 118.6
C2 N2 H2A 120.4(13)
C2 N2 H2B 119.4(14)
H2A N2 H2B 120.1(19)
C11 N3 H3A 115.5(12)
C11 N3 H3B 112.7(14)
H3A N3 H3B 117.8(18)

loop_
_geom_bond_atom_site_label_1
_geom_bond_atom_site_label_2
_geom_bond_distance
C2 N2 1.329(2)
C2 N1 1.3433(18)
C2 C3 1.413(2)
C3 C4 1.360(2)
C3 H3 0.9300
C4 C5 1.401(2)
C4 H4 0.9300
C5 C6 1.357(2)
C5 Cl1 1.7312(15)
C6 N1 1.3573(17)
C6 H6 0.9300
C7 O1 1.2500(16)
C7 O2 1.2706(16)
C7 C8 1.4921(18)
C8 C9 1.3937(18)
C8 C13 1.3956(18)
C9 C10 1.3814(19)
C9 H9 0.9300
C10 C11 1.3997(19)
C10 H10 0.9300
C11 N3 1.3794(18)
C11 C12 1.3997(19)
C12 C13 1.3791(19)
C12 H12 0.9300
C13 H13 0.9300
N1 H1 0.8600
N2 H2A 0.89(2)
N2 H2B 0.86(2)
N3 H3A 0.862(19)
N3 H3B 0.86(2)

loop_
_geom_hbond_atom_site_label_D
_geom_hbond_atom_site_label_H
_geom_hbond_atom_site_label_A
_geom_hbond_site_symmetry_A
_geom_hbond_distance_DH
_geom_hbond_distance_HA
_geom_hbond_distance_DA
_geom_hbond_angle_DHA
N1 H1 O2 3_657 0.86 1.76 2.6135(15) 175.3
N2 H2A O1 3_657 0.89(2) 1.94(2) 2.8216(18) 172.1(19)
N2 H2B O1 1_455 0.86(2) 2.10(2) 2.8776(17) 150.3(19)
N3 H3A O1 4_565 0.862(19) 2.19(2) 3.0357(18) 167.4(17)
N3 H3B O2 4_665 0.86(2) 2.08(2) 2.9291(18) 171(2)

loop_
_geom_torsion_atom_site_label_1
_geom_torsion_atom_site_label_2
_geom_torsion_atom_site_label_3
_geom_torsion_atom_site_label_4
_geom_torsion
N2 C2 C3 C4 177.79(15)
N1 C2 C3 C4 -2.3(2)
C2 C3 C4 C5 1.4(2)
C3 C4 C5 C6 0.1(2)
C3 C4 C5 Cl1 179.43(12)
C4 C5 C6 N1 -0.6(2)
Cl1 C5 C6 N1 -179.96(10)
O1 C7 C8 C9 -6.38(19)
O2 C7 C8 C9 173.83(12)
O1 C7 C8 C13 172.44(13)
O2 C7 C8 C13 -7.35(19)
C13 C8 C9 C10 0.3(2)
C7 C8 C9 C10 179.13(12)
C8 C9 C10 C11 -1.0(2)
C9 C10 C11 N3 179.01(13)
C9 C10 C11 C12 1.0(2)
N3 C11 C12 C13 -178.26(13)
C10 C11 C12 C13 -0.2(2)
C11 C12 C13 C8 -0.5(2)
C9 C8 C13 C12 0.5(2)
C7 C8 C13 C12 -178.37(13)
N2 C2 N1 C6 -178.27(13)
C3 C2 N1 C6 1.8(2)
C5 C6 N1 C2 -0.4(2)

loop_
_cod_related_entry_id
_cod_related_entry_database
_cod_related_entry_code
1 ChemSpider 30658039
